data_7022678
loop_
_publ_author_name
'Hejda, Martin'
'Ly\<cka, Anton\'in'
'Jambor, Roman'
'R\%u\<zi\<cka, Ale\<s'
'Dost\'al, Libor'

_publ_section_title
;
 Reactivity of C,N-chelated organoboron compounds with lithium
 anilides--formation of unexpected 1,2,3-trisubstituted
 1H-2,1-benzazaboroles.
;
_journal_issue 18
_journal_name_full 'Dalton transactions (Cambridge, England : 2003)'
_journal_page_first 6417
_journal_page_last 6428
_journal_paper_doi 10.1039/c3dt32850c
_journal_volume 42
_journal_year 2013
_chemical_formula_moiety 'C43 H58 B N3'
_chemical_formula_sum 'C43 H58 B N3'
_chemical_formula_weight 627.73
_chemical_name_systematic
;
?
;
_space_group_IT_number 14
_symmetry_cell_setting monoclinic
_symmetry_space_group_name_Hall '-P 2ybc'
_symmetry_space_group_name_H-M 'P 1 21/c 1'
_atom_sites_solution_hydrogens geom
_atom_sites_solution_primary direct
_atom_sites_solution_secondary difmap
_audit_creation_method SHELXL-97
_cell_angle_alpha 90
_cell_angle_beta 106.805(8)
_cell_angle_gamma 90
_cell_formula_units_Z 4
_cell_length_a 10.2110(13)
_cell_length_b 21.1459(17)
_cell_length_c 18.6160(13)
_cell_measurement_reflns_used 30107
_cell_measurement_temperature 150(1)
_cell_measurement_theta_max 27.3
_cell_measurement_theta_min 1
_cell_volume 3847.9(7)
_computing_cell_refinement 'COLLECT and DENZO'
_computing_data_collection 'COLLECT (Hooft, 1998) and DENZO (Otwinowski & Minor, 1997)'
_computing_data_reduction 'COLLECT and DENZO'
_computing_molecular_graphics 'PLATON (Spek, 2003)'
_computing_publication_material 'SHELXL-97 (Sheldrick, 2008)'
_computing_structure_refinement 'SHELXL-97 (Sheldrick, 1997)'
_computing_structure_solution 'SIR92 (Altomare et al., 1994)'
_diffrn_ambient_temperature 150(1)
_diffrn_detector_area_resol_mean 9.091
_diffrn_measured_fraction_theta_full 0.987
_diffrn_measured_fraction_theta_max 0.987
_diffrn_measurement_device_type 'Bruker Nonius KappaCCD area detector'
_diffrn_measurement_method '\f and \w scans to fill the Ewald sphere'
_diffrn_radiation_monochromator graphite
_diffrn_radiation_source 'fine-focus sealed tube'
_diffrn_radiation_type MoK\a
_diffrn_radiation_wavelength 0.71073
_diffrn_reflns_av_R_equivalents 0.0736
_diffrn_reflns_av_sigmaI/netI 0.0671
_diffrn_reflns_limit_h_max 11
_diffrn_reflns_limit_h_min -13
_diffrn_reflns_limit_k_max 25
_diffrn_reflns_limit_k_min -27
_diffrn_reflns_limit_l_max 24
_diffrn_reflns_limit_l_min -24
_diffrn_reflns_number 30030
_diffrn_reflns_theta_full 27.30
_diffrn_reflns_theta_max 27.30
_diffrn_reflns_theta_min 1.93
_diffrn_standards_number 0
_exptl_absorpt_coefficient_mu 0.062
_exptl_absorpt_correction_T_max 0.988
_exptl_absorpt_correction_T_min 0.981
_exptl_absorpt_correction_type integration
_exptl_absorpt_process_details
;
Gaussian integration (Coppens, 1970)
;
_exptl_crystal_colour colourless
_exptl_crystal_density_diffrn 1.084
_exptl_crystal_density_method 'not measured'
_exptl_crystal_description block
_exptl_crystal_F_000 1368
_exptl_crystal_size_max 0.50
_exptl_crystal_size_mid 0.33
_exptl_crystal_size_min 0.27
_refine_diff_density_max 0.507
_refine_diff_density_min -0.557
_refine_diff_density_rms 0.055
_refine_ls_extinction_method none
_refine_ls_goodness_of_fit_ref 1.175
_refine_ls_hydrogen_treatment mixed
_refine_ls_matrix_type full
_refine_ls_number_parameters 424
_refine_ls_number_reflns 8550
_refine_ls_number_restraints 0
_refine_ls_restrained_S_all 1.175
_refine_ls_R_factor_all 0.1399
_refine_ls_R_factor_gt 0.0767
_refine_ls_shift/su_max 0.000
_refine_ls_shift/su_mean 0.000
_refine_ls_structure_factor_coef Fsqd
_refine_ls_weighting_details 'calc w=1/[\s^2^(Fo^2^)+(0.0312P)^2^+4.2615P] where P=(Fo^2^+2Fc^2^)/3'
_refine_ls_weighting_scheme calc
_refine_ls_wR_factor_gt 0.1388
_refine_ls_wR_factor_ref 0.1735
_reflns_number_gt 5314
_reflns_number_total 8550
_reflns_threshold_expression >2sigma(I)
_cod_data_source_file c3dt32850c.txt
_cod_data_source_block shelxl
_cod_original_sg_symbol_H-M 'P 21/c'
_cod_database_code 7022678

loop_
_symmetry_equiv_pos_as_xyz
'x, y, z'
'-x, y+1/2, -z+1/2'
'-x, -y, -z'
'x, -y-1/2, z-1/2'

loop_
_atom_site_label
_atom_site_type_symbol
_atom_site_fract_x
_atom_site_fract_y
_atom_site_fract_z
_atom_site_U_iso_or_equiv
_atom_site_adp_type
_atom_site_occupancy
_atom_site_symmetry_multiplicity
_atom_site_calc_flag
_atom_site_refinement_flags
N3 N 0.5203(2) 0.08903(9) 0.21732(11) 0.0194(4) Uani 1 1 d .
C7 C 0.5253(3) 0.02762(11) 0.18199(14) 0.0212(5) Uani 1 1 d .
H7 H 0.4696 0.0291 0.1294 0.025 Uiso 1 1 d R
N1 N 0.4713(2) -0.02139(10) 0.22268(12) 0.0224(5) Uani 1 1 d .
H1 H 0.4257 -0.0116 0.2533 0.027 Uiso 1 1 calc .
N2 N 0.6726(2) 0.17905(10) 0.27555(12) 0.0226(5) Uani 1 1 d .
H2 H 0.5982 0.2061 0.2824 0.027 Uiso 1 1 d R
C2 C 0.6746(3) 0.02097(12) 0.18554(14) 0.0214(5) Uani 1 1 d .
C1 C 0.7528(3) 0.07244(12) 0.22163(14) 0.0228(5) Uani 1 1 d .
C9 C 0.3162(3) 0.14815(12) 0.14896(15) 0.0255(6) Uani 1 1 d .
C13 C 0.3449(3) 0.11658(12) 0.27931(15) 0.0254(6) Uani 1 1 d .
C8 C 0.3917(2) 0.11743(11) 0.21510(14) 0.0214(5) Uani 1 1 d .
C4 C 0.8729(3) -0.02621(14) 0.16375(16) 0.0324(6) Uani 1 1 d .
H4 H 0.9137 -0.0590 0.1448 0.039 Uiso 1 1 d R
C10 C 0.1927(3) 0.17638(13) 0.14808(17) 0.0333(7) Uani 1 1 d .
H10 H 0.1398 0.1955 0.1043 0.040 Uiso 1 1 d R
C33 C 0.8379(3) 0.26105(13) 0.26865(16) 0.0295(6) Uani 1 1 d .
C32 C 0.8035(3) 0.20841(12) 0.30567(15) 0.0245(6) Uani 1 1 d .
C14 C 0.3655(3) 0.15232(13) 0.07982(15) 0.0325(6) Uani 1 1 d .
H14 H 0.4564 0.1329 0.0918 0.039 Uiso 1 1 d R
C37 C 0.8947(3) 0.18443(14) 0.37123(16) 0.0330(6) Uani 1 1 d .
C3 C 0.7337(3) -0.02822(13) 0.15637(15) 0.0275(6) Uani 1 1 d .
H3 H 0.6808 -0.0620 0.1321 0.033 Uiso 1 1 d R
C20 C 0.4986(3) -0.08572(11) 0.20854(15) 0.0232(5) Uani 1 1 d .
B1 B 0.6503(3) 0.11899(14) 0.24207(16) 0.0215(6) Uani 1 1 d .
C29 C 0.3036(3) -0.08185(14) 0.08575(16) 0.0334(6) Uani 1 1 d .
H29 H 0.2929 -0.0399 0.1057 0.040 Uiso 1 1 d R
C6 C 0.8921(3) 0.07331(14) 0.22839(16) 0.0315(6) Uani 1 1 d .
H6 H 0.9459 0.1068 0.2527 0.038 Uiso 1 1 d R
C17 C 0.4208(3) 0.08386(13) 0.35218(16) 0.0313(6) Uani 1 1 d .
H17 H 0.5043 0.0653 0.3452 0.038 Uiso 1 1 d R
C25 C 0.4188(3) -0.11532(12) 0.14328(15) 0.0271(6) Uani 1 1 d .
C21 C 0.6061(3) -0.11797(13) 0.26026(16) 0.0292(6) Uani 1 1 d .
C38 C 0.7386(3) 0.28525(13) 0.19660(18) 0.0361(7) Uani 1 1 d .
H38 H 0.6458 0.2787 0.2004 0.043 Uiso 1 1 d R
C24 C 0.4494(3) -0.17832(14) 0.13060(18) 0.0378(7) Uani 1 1 d .
H24 H 0.3984 -0.1988 0.0874 0.045 Uiso 1 1 d R
C12 C 0.2229(3) 0.14729(13) 0.27547(18) 0.0334(7) Uani 1 1 d .
H12 H 0.1915 0.1481 0.3176 0.040 Uiso 1 1 d R
C11 C 0.1469(3) 0.17634(14) 0.21050(19) 0.0381(7) Uani 1 1 d .
H11 H 0.0648 0.1961 0.2090 0.046 Uiso 1 1 d R
C22 C 0.6300(3) -0.18085(13) 0.24528(18) 0.0379(7) Uani 1 1 d .
H22 H 0.6986 -0.2034 0.2795 0.045 Uiso 1 1 d R
C16 C 0.3784(3) 0.22132(14) 0.05716(18) 0.0423(8) Uani 1 1 d .
H16A H 0.2893 0.2403 0.0406 0.051 Uiso 1 1 d R
H16B H 0.4204 0.2226 0.0172 0.051 Uiso 1 1 d R
H16C H 0.4340 0.2442 0.0996 0.051 Uiso 1 1 d R
C18 C 0.4627(4) 0.12956(15) 0.41869(17) 0.0449(8) Uani 1 1 d .
H18A H 0.5222 0.1614 0.4086 0.054 Uiso 1 1 d R
H18B H 0.5099 0.1067 0.4632 0.054 Uiso 1 1 d R
H18C H 0.3828 0.1493 0.4258 0.054 Uiso 1 1 d R
C23 C 0.5534(3) -0.21006(13) 0.18081(19) 0.0414(8) Uani 1 1 d .
H23 H 0.5725 -0.2517 0.1713 0.050 Uiso 1 1 d R
C35 C 1.0588(3) 0.26360(16) 0.3620(2) 0.0461(9) Uani 1 1 d .
H35 H 1.1450 0.2817 0.3808 0.055 Uiso 1 1 d R
C40 C 0.7528(4) 0.24622(16) 0.12987(18) 0.0471(8) Uani 1 1 d .
H40A H 0.8426 0.2521 0.1244 0.057 Uiso 1 1 d R
H40B H 0.6855 0.2598 0.0849 0.057 Uiso 1 1 d R
H40C H 0.7391 0.2023 0.1386 0.057 Uiso 1 1 d R
C34 C 0.9672(3) 0.28783(14) 0.2980(2) 0.0425(8) Uani 1 1 d .
H34 H 0.9922 0.3225 0.2742 0.051 Uiso 1 1 d R
C26 C 0.6984(3) -0.08606(14) 0.32983(16) 0.0351(7) Uani 1 1 d .
H26 H 0.6999 -0.0410 0.3180 0.042 Uiso 1 1 d R
C5 C 0.9511(3) 0.02430(15) 0.19919(17) 0.0365(7) Uani 1 1 d .
H5 H 1.0441 0.0255 0.2034 0.044 Uiso 1 1 d R
C36 C 1.0221(3) 0.21328(16) 0.39755(18) 0.0434(8) Uani 1 1 d .
H36 H 1.0841 0.1976 0.4408 0.052 Uiso 1 1 d R
C19 C 0.3347(4) 0.02992(15) 0.3698(2) 0.0496(9) Uani 1 1 d .
H19A H 0.2525 0.0469 0.3775 0.059 Uiso 1 1 d R
H19B H 0.3864 0.0085 0.4145 0.059 Uiso 1 1 d R
H19C H 0.3113 0.0006 0.3287 0.059 Uiso 1 1 d R
C15 C 0.2717(4) 0.11625(16) 0.01377(18) 0.0505(9) Uani 1 1 d .
H15A H 0.2695 0.0724 0.0269 0.061 Uiso 1 1 d R
H15B H 0.3056 0.1200 -0.0291 0.061 Uiso 1 1 d R
H15C H 0.1811 0.1335 0.0020 0.061 Uiso 1 1 d R
C30 C 0.3385(4) -0.07242(18) 0.01193(18) 0.0536(9) Uani 1 1 d .
H30A H 0.4214 -0.0483 0.0211 0.064 Uiso 1 1 d R
H30B H 0.2653 -0.0501 -0.0229 0.064 Uiso 1 1 d R
H30C H 0.3508 -0.1128 -0.0087 0.064 Uiso 1 1 d R
C28 C 0.6401(4) -0.09137(17) 0.39643(18) 0.0513(9) Uani 1 1 d .
H28A H 0.6396 -0.1349 0.4111 0.062 Uiso 1 1 d R
H28B H 0.5484 -0.0752 0.3824 0.062 Uiso 1 1 d R
H28C H 0.6957 -0.0672 0.4377 0.062 Uiso 1 1 d R
C41 C 0.8570(3) 0.13093(16) 0.41561(17) 0.0428(8) Uani 1 1 d .
H41 H 0.7683 0.1142 0.3861 0.051 Uiso 1 1 d R
C43 C 0.9593(4) 0.07634(18) 0.4307(2) 0.0607(10) Uani 1 1 d .
H43A H 0.9655 0.0596 0.3838 0.073 Uiso 1 1 d R
H43B H 0.9293 0.0437 0.4581 0.073 Uiso 1 1 d R
H43C H 1.0475 0.0914 0.4595 0.073 Uiso 1 1 d R
C39 C 0.7543(4) 0.35578(15) 0.1829(2) 0.0575(10) Uani 1 1 d .
H39A H 0.7479 0.3795 0.2257 0.069 Uiso 1 1 d R
H39B H 0.6830 0.3689 0.1393 0.069 Uiso 1 1 d R
H39C H 0.8417 0.3632 0.1748 0.069 Uiso 1 1 d R
C27 C 0.8456(4) -0.1088(2) 0.3509(2) 0.0607(11) Uani 1 1 d .
H27A H 0.8506 -0.1511 0.3702 0.073 Uiso 1 1 d R
H27B H 0.9016 -0.0814 0.3885 0.073 Uiso 1 1 d R
H27C H 0.8776 -0.1083 0.3072 0.073 Uiso 1 1 d R
C42 C 0.8398(4) 0.1566(2) 0.48926(18) 0.0631(11) Uani 1 1 d .
H42A H 0.9246 0.1747 0.5188 0.076 Uiso 1 1 d R
H42B H 0.8139 0.1228 0.5168 0.076 Uiso 1 1 d R
H42C H 0.7699 0.1885 0.4784 0.076 Uiso 1 1 d R
C31 C 0.1677(4) -0.11647(19) 0.0718(2) 0.0631(11) Uani 1 1 d .
H31A H 0.1756 -0.1581 0.0531 0.076 Uiso 1 1 d R
H31B H 0.0978 -0.0935 0.0357 0.076 Uiso 1 1 d R
H31C H 0.1441 -0.1196 0.1180 0.076 Uiso 1 1 d R

loop_
_atom_site_aniso_label
_atom_site_aniso_U_11
_atom_site_aniso_U_22
_atom_site_aniso_U_33
_atom_site_aniso_U_23
_atom_site_aniso_U_13
_atom_site_aniso_U_12
N3 0.0182(10) 0.0166(10) 0.0230(11) -0.0008(9) 0.0055(8) 0.0003(8)
C7 0.0228(13) 0.0168(12) 0.0240(13) -0.0001(10) 0.0068(10) 0.0019(10)
N1 0.0247(11) 0.0174(10) 0.0287(11) -0.0002(9) 0.0136(9) 0.0013(9)
N2 0.0190(11) 0.0207(10) 0.0263(11) -0.0050(9) 0.0037(9) 0.0001(9)
C2 0.0242(13) 0.0198(12) 0.0220(12) 0.0021(10) 0.0095(10) 0.0017(10)
C1 0.0233(13) 0.0228(13) 0.0235(13) 0.0009(11) 0.0088(11) 0.0014(10)
C9 0.0237(14) 0.0173(12) 0.0329(15) -0.0052(11) 0.0041(11) -0.0006(10)
C13 0.0236(14) 0.0172(12) 0.0366(15) -0.0059(11) 0.0104(12) -0.0046(10)
C8 0.0184(13) 0.0147(12) 0.0306(14) -0.0040(10) 0.0063(11) -0.0025(10)
C4 0.0344(16) 0.0308(15) 0.0372(16) -0.0021(13) 0.0185(13) 0.0099(13)
C10 0.0224(14) 0.0248(14) 0.0467(18) -0.0030(13) 0.0003(13) 0.0043(12)
C33 0.0274(15) 0.0236(13) 0.0409(16) -0.0096(12) 0.0154(13) -0.0004(11)
C32 0.0214(13) 0.0223(13) 0.0291(14) -0.0116(11) 0.0065(11) -0.0006(10)
C14 0.0356(16) 0.0302(15) 0.0280(14) 0.0015(12) 0.0032(12) 0.0102(13)
C37 0.0307(16) 0.0351(16) 0.0309(15) -0.0125(13) 0.0053(12) 0.0029(13)
C3 0.0310(15) 0.0247(13) 0.0290(14) -0.0029(12) 0.0121(12) 0.0024(11)
C20 0.0264(14) 0.0156(12) 0.0306(14) 0.0006(11) 0.0127(11) 0.0000(10)
B1 0.0224(15) 0.0230(14) 0.0180(13) 0.0020(12) 0.0041(11) -0.0008(12)
C29 0.0311(16) 0.0317(15) 0.0341(15) 0.0003(13) 0.0042(12) -0.0066(12)
C6 0.0275(15) 0.0332(15) 0.0342(15) -0.0073(13) 0.0096(12) -0.0041(12)
C17 0.0382(16) 0.0267(14) 0.0341(15) 0.0006(12) 0.0185(13) 0.0026(12)
C25 0.0284(14) 0.0228(13) 0.0321(14) 0.0004(12) 0.0119(12) -0.0058(11)
C21 0.0302(15) 0.0252(14) 0.0327(15) 0.0062(12) 0.0101(12) 0.0022(12)
C38 0.0315(16) 0.0289(15) 0.0517(19) 0.0100(14) 0.0179(14) 0.0040(12)
C24 0.0454(18) 0.0257(15) 0.0447(18) -0.0097(14) 0.0165(15) -0.0102(14)
C12 0.0305(16) 0.0257(14) 0.0496(18) -0.0067(13) 0.0203(14) -0.0030(12)
C11 0.0226(15) 0.0277(15) 0.065(2) -0.0064(15) 0.0143(15) 0.0038(12)
C22 0.0411(18) 0.0230(14) 0.0502(19) 0.0132(14) 0.0141(15) 0.0089(13)
C16 0.0467(19) 0.0367(17) 0.0418(18) 0.0089(14) 0.0099(15) 0.0024(15)
C18 0.064(2) 0.0397(18) 0.0318(16) 0.0010(14) 0.0149(16) 0.0080(16)
C23 0.051(2) 0.0179(14) 0.060(2) -0.0004(14) 0.0236(17) 0.0029(13)
C35 0.0278(17) 0.047(2) 0.061(2) -0.0284(18) 0.0099(16) -0.0094(15)
C40 0.052(2) 0.048(2) 0.0399(18) 0.0079(16) 0.0122(16) 0.0009(16)
C34 0.0373(18) 0.0289(16) 0.069(2) -0.0154(16) 0.0274(17) -0.0112(14)
C26 0.0374(17) 0.0329(16) 0.0300(15) 0.0052(13) 0.0019(13) 0.0049(13)
C5 0.0247(15) 0.0427(17) 0.0444(17) -0.0051(15) 0.0138(13) 0.0029(13)
C36 0.0293(17) 0.056(2) 0.0378(17) -0.0200(16) -0.0018(13) 0.0052(15)
C19 0.063(2) 0.0342(17) 0.064(2) 0.0097(17) 0.0377(19) 0.0026(16)
C15 0.068(2) 0.0383(18) 0.0341(17) -0.0063(15) -0.0020(16) 0.0075(17)
C30 0.070(3) 0.053(2) 0.0350(18) 0.0078(16) 0.0104(17) -0.0031(19)
C28 0.065(2) 0.051(2) 0.0410(19) 0.0002(17) 0.0193(17) -0.0007(18)
C41 0.0444(19) 0.052(2) 0.0271(15) 0.0022(14) 0.0016(14) 0.0080(15)
C43 0.076(3) 0.059(2) 0.044(2) 0.0102(18) 0.0121(19) 0.024(2)
C39 0.066(2) 0.0321(18) 0.085(3) 0.0168(19) 0.039(2) 0.0094(17)
C27 0.042(2) 0.085(3) 0.047(2) -0.001(2) -0.0007(16) 0.015(2)
C42 0.066(3) 0.092(3) 0.0307(18) 0.0047(19) 0.0135(17) 0.021(2)
C31 0.041(2) 0.063(2) 0.074(3) 0.017(2) -0.0017(19) -0.0181(18)

loop_
_atom_type_symbol
_atom_type_description
_atom_type_scat_dispersion_real
_atom_type_scat_dispersion_imag
_atom_type_scat_source
C C 0.0033 0.0016 'International Tables Vol C Tables 4.2.6.8 and 6.1.1.4'
H H 0.0000 0.0000 'International Tables Vol C Tables 4.2.6.8 and 6.1.1.4'
B B 0.0013 0.0007 'International Tables Vol C Tables 4.2.6.8 and 6.1.1.4'
N N 0.0061 0.0033 'International Tables Vol C Tables 4.2.6.8 and 6.1.1.4'

loop_
_exptl_crystal_face_index_h
_exptl_crystal_face_index_k
_exptl_crystal_face_index_l
_exptl_crystal_face_perp_dist
-1 0 1 0.164
1 0 -1 0.135
-1 0 -1 0.261
1 0 1 0.130
0 -1 0 0.133
0 1 0 0.099
0 0 1 0.127
0 0 -1 0.211
-1 -1 0 0.242
-1 1 0 0.228
1 -1 0 0.152
1 1 0 0.142

loop_
_geom_angle_atom_site_label_1
_geom_angle_atom_site_label_2
_geom_angle_atom_site_label_3
_geom_angle
B1 N3 C8 125.7(2)
B1 N3 C7 112.9(2)
C8 N3 C7 120.66(19)
N3 C7 N1 108.92(19)
N3 C7 C2 103.24(19)
N1 C7 C2 115.6(2)
N3 C7 H7 109.6
N1 C7 H7 109.8
C2 C7 H7 109.5
C20 N1 C7 116.80(19)
C20 N1 H1 121.6
C7 N1 H1 121.6
B1 N2 C32 125.4(2)
B1 N2 H2 123.3
C32 N2 H2 111.3
C3 C2 C1 121.1(2)
C3 C2 C7 126.8(2)
C1 C2 C7 112.1(2)
C6 C1 C2 118.7(2)
C6 C1 B1 135.2(2)
C2 C1 B1 106.1(2)
C10 C9 C8 118.3(3)
C10 C9 C14 119.2(3)
C8 C9 C14 122.5(2)
C12 C13 C8 118.0(3)
C12 C13 C17 118.5(2)
C8 C13 C17 123.5(2)
C9 C8 C13 120.8(2)
C9 C8 N3 118.9(2)
C13 C8 N3 120.2(2)
C5 C4 C3 120.3(3)
C5 C4 H4 119.9
C3 C4 H4 119.8
C11 C10 C9 121.3(3)
C11 C10 H10 119.3
C9 C10 H10 119.4
C34 C33 C32 118.1(3)
C34 C33 C38 121.7(3)
C32 C33 C38 120.1(2)
C37 C32 C33 121.1(2)
C37 C32 N2 119.7(2)
C33 C32 N2 119.2(2)
C9 C14 C15 111.7(3)
C9 C14 C16 111.4(2)
C15 C14 C16 109.7(2)
C9 C14 H14 107.9
C15 C14 H14 107.9
C16 C14 H14 108.0
C36 C37 C32 117.8(3)
C36 C37 C41 119.6(3)
C32 C37 C41 122.5(3)
C4 C3 C2 119.1(3)
C4 C3 H3 120.4
C2 C3 H3 120.5
C25 C20 C21 121.3(2)
C25 C20 N1 119.4(2)
C21 C20 N1 119.3(2)
N2 B1 N3 124.3(2)
N2 B1 C1 130.1(2)
N3 B1 C1 105.6(2)
C25 C29 C31 112.2(3)
C25 C29 C30 111.1(3)
C31 C29 C30 110.3(3)
C25 C29 H29 107.6
C31 C29 H29 107.7
C30 C29 H29 107.7
C5 C6 C1 120.3(3)
C5 C6 H6 119.8
C1 C6 H6 119.9
C13 C17 C18 112.7(2)
C13 C17 C19 110.7(3)
C18 C17 C19 109.9(2)
C13 C17 H17 107.6
C18 C17 H17 108.0
C19 C17 H17 107.8
C20 C25 C24 117.9(3)
C20 C25 C29 122.8(2)
C24 C25 C29 119.2(3)
C22 C21 C20 118.1(3)
C22 C21 C26 119.5(3)
C20 C21 C26 122.4(2)
C33 C38 C39 113.6(3)
C33 C38 C40 109.8(2)
C39 C38 C40 110.5(3)
C33 C38 H38 107.6
C39 C38 H38 107.5
C40 C38 H38 107.6
C23 C24 C25 121.1(3)
C23 C24 H24 119.4
C25 C24 H24 119.5
C11 C12 C13 121.5(3)
C11 C12 H12 119.2
C13 C12 H12 119.3
C10 C11 C12 120.0(3)
C10 C11 H11 120.0
C12 C11 H11 120.0
C23 C22 C21 121.0(3)
C23 C22 H22 119.6
C21 C22 H22 119.5
C14 C16 H16A 109.6
C14 C16 H16B 109.5
H16A C16 H16B 109.5
C14 C16 H16C 109.3
H16A C16 H16C 109.5
H16B C16 H16C 109.5
C17 C18 H18A 109.2
C17 C18 H18B 109.5
H18A C18 H18B 109.5
C17 C18 H18C 109.7
H18A C18 H18C 109.5
H18B C18 H18C 109.5
C24 C23 C22 120.6(3)
C24 C23 H23 119.8
C22 C23 H23 119.6
C36 C35 C34 119.7(3)
C36 C35 H35 120.2
C34 C35 H35 120.1
C38 C40 H40A 109.5
C38 C40 H40B 109.5
H40A C40 H40B 109.5
C38 C40 H40C 109.4
H40A C40 H40C 109.5
H40B C40 H40C 109.5
C35 C34 C33 121.0(3)
C35 C34 H34 119.5
C33 C34 H34 119.5
C27 C26 C21 113.7(3)
C27 C26 C28 110.9(3)
C21 C26 C28 111.6(3)
C27 C26 H26 106.7
C21 C26 H26 106.6
C28 C26 H26 106.9
C4 C5 C6 120.5(3)
C4 C5 H5 119.7
C6 C5 H5 119.7
C35 C36 C37 122.2(3)
C35 C36 H36 119.0
C37 C36 H36 118.8
C17 C19 H19A 109.5
C17 C19 H19B 109.3
H19A C19 H19B 109.5
C17 C19 H19C 109.6
H19A C19 H19C 109.5
H19B C19 H19C 109.5
C14 C15 H15A 109.4
C14 C15 H15B 109.6
H15A C15 H15B 109.5
C14 C15 H15C 109.4
H15A C15 H15C 109.5
H15B C15 H15C 109.5
C29 C30 H30A 109.4
C29 C30 H30B 109.5
H30A C30 H30B 109.5
C29 C30 H30C 109.5
H30A C30 H30C 109.5
H30B C30 H30C 109.5
C26 C28 H28A 109.7
C26 C28 H28B 109.3
H28A C28 H28B 109.5
C26 C28 H28C 109.4
H28A C28 H28C 109.5
H28B C28 H28C 109.5
C37 C41 C43 113.4(3)
C37 C41 C42 109.6(3)
C43 C41 C42 110.7(3)
C37 C41 H41 107.6
C43 C41 H41 107.6
C42 C41 H41 107.7
C41 C43 H43A 109.4
C41 C43 H43B 109.5
H43A C43 H43B 109.5
C41 C43 H43C 109.4
H43A C43 H43C 109.5
H43B C43 H43C 109.5
C38 C39 H39A 109.6
C38 C39 H39B 109.4
H39A C39 H39B 109.5
C38 C39 H39C 109.4
H39A C39 H39C 109.5
H39B C39 H39C 109.5
C26 C27 H27A 109.5
C26 C27 H27B 109.5
H27A C27 H27B 109.5
C26 C27 H27C 109.4
H27A C27 H27C 109.5
H27B C27 H27C 109.5
C41 C42 H42A 109.6
C41 C42 H42B 109.5
H42A C42 H42B 109.5
C41 C42 H42C 109.3
H42A C42 H42C 109.5
H42B C42 H42C 109.5
C29 C31 H31A 109.6
C29 C31 H31B 109.4
H31A C31 H31B 109.5
C29 C31 H31C 109.5
H31A C31 H31C 109.5
H31B C31 H31C 109.5

loop_
_geom_bond_atom_site_label_1
_geom_bond_atom_site_label_2
_geom_bond_distance
N3 B1 1.422(3)
N3 C8 1.433(3)
N3 C7 1.463(3)
C7 N1 1.481(3)
C7 C2 1.513(3)
C7 H7 0.9801
N1 C20 1.428(3)
N1 H1 0.8600
N2 B1 1.404(4)
N2 C32 1.433(3)
N2 H2 0.9892
C2 C3 1.390(3)
C2 C1 1.401(4)
C1 C6 1.391(4)
C1 B1 1.562(4)
C9 C10 1.391(4)
C9 C8 1.408(4)
C9 C14 1.514(4)
C13 C12 1.388(4)
C13 C8 1.410(4)
C13 C17 1.521(4)
C4 C5 1.382(4)
C4 C3 1.389(4)
C4 H4 0.9300
C10 C11 1.372(4)
C10 H10 0.9300
C33 C34 1.394(4)
C33 C32 1.406(4)
C33 C38 1.518(4)
C32 C37 1.399(4)
C14 C15 1.526(4)
C14 C16 1.535(4)
C14 H14 0.9800
C37 C36 1.391(4)
C37 C41 1.515(4)
C3 H3 0.9300
C20 C25 1.400(4)
C20 C21 1.409(4)
C29 C25 1.518(4)
C29 C31 1.523(4)
C29 C30 1.530(4)
C29 H29 0.9801
C6 C5 1.387(4)
C6 H6 0.9300
C17 C18 1.531(4)
C17 C19 1.533(4)
C17 H17 0.9800
C25 C24 1.404(4)
C21 C22 1.394(4)
C21 C26 1.521(4)
C38 C39 1.530(4)
C38 C40 1.533(4)
C38 H38 0.9800
C24 C23 1.370(4)
C24 H24 0.9301
C12 C11 1.378(4)
C12 H12 0.9300
C11 H11 0.9301
C22 C23 1.375(4)
C22 H22 0.9300
C16 H16A 0.9600
C16 H16B 0.9600
C16 H16C 0.9600
C18 H18A 0.9600
C18 H18B 0.9600
C18 H18C 0.9601
C23 H23 0.9298
C35 C36 1.361(5)
C35 C34 1.383(5)
C35 H35 0.9300
C40 H40A 0.9601
C40 H40B 0.9600
C40 H40C 0.9599
C34 H34 0.9300
C26 C27 1.518(4)
C26 C28 1.526(4)
C26 H26 0.9801
C5 H5 0.9300
C36 H36 0.9301
C19 H19A 0.9601
C19 H19B 0.9599
C19 H19C 0.9599
C15 H15A 0.9601
C15 H15B 0.9601
C15 H15C 0.9600
C30 H30A 0.9600
C30 H30B 0.9601
C30 H30C 0.9601
C28 H28A 0.9599
C28 H28B 0.9600
C28 H28C 0.9600
C41 C43 1.527(5)
C41 C42 1.532(4)
C41 H41 0.9801
C43 H43A 0.9599
C43 H43B 0.9600
C43 H43C 0.9600
C39 H39A 0.9600
C39 H39B 0.9600
C39 H39C 0.9600
C27 H27A 0.9599
C27 H27B 0.9600
C27 H27C 0.9600
C42 H42A 0.9601
C42 H42B 0.9599
C42 H42C 0.9601
C31 H31A 0.9598
C31 H31B 0.9601
C31 H31C 0.9600
